data_2007870
loop_
_publ_author_name
'Guo-Yu Yang'
'Lian-Shan Chen'
'Ji-Qing Xu'
'Ya-Feng Li'
'Hao-Ran Sun'
'Zhi-Wu Pei'
'Qiang Su'
'Yong-Hua Lin'
'Yan Xing'
'Heng-Qing Jia'

_publ_section_title
;
 K~6~[As~6~V~15~O~42~(H~2~O)].6H~2~O
;
_journal_issue 11
_journal_name_full 'Acta Crystallographica Section C'
_journal_page_first 1556
_journal_page_last 1558
_journal_paper_doi 10.1107/S0108270198005629
_journal_volume 54
_journal_year 1998
_chemical_formula_moiety 'K6 [As6 V15 O42 (H2 O)] , 6H2 O'
_chemical_formula_sum 'As6 H14 K6 O49 V15'
_chemical_formula_weight 2246.33
_chemical_name_systematic ' ?'
_space_group_IT_number 167
_symmetry_cell_setting trigonal
_symmetry_space_group_name_Hall '-R 3 2"c'
_symmetry_space_group_name_H-M 'R -3 c :H'
_cell_angle_alpha 90.00
_cell_angle_beta 90.00
_cell_angle_gamma 120.00
_cell_formula_units_Z 6
_cell_length_a 17.942(3)
_cell_length_b 17.942(3)
_cell_length_c 28.450(6)
_cell_measurement_reflns_used 30
_cell_measurement_temperature 293(2)
_cell_measurement_theta_max 12.48
_cell_measurement_theta_min 4.99
_cell_volume 7931(3)
_computing_cell_refinement XSCANS
_computing_data_collection 'XSCANS (Siemens, 1994)'
_computing_data_reduction 'SHELXTL-Plus (Sheldrick, 1990a)'
_computing_molecular_graphics SHELXTL-Plus
_computing_publication_material SHELXTL-Plus
_computing_structure_refinement 'SHELXL93 (Sheldrick, 1993)'
_computing_structure_solution 'SHELXS86 (Sheldrick, 1990b)'
_diffrn_ambient_temperature 293(2)
_diffrn_measurement_device 'Siemens P4'
_diffrn_measurement_method '\w/2\q scans'
_diffrn_radiation_monochromator graphite
_diffrn_radiation_source 'fine-focus sealed tube'
_diffrn_radiation_type 'Mo K\a'
_diffrn_radiation_wavelength 0.71073
_diffrn_reflns_av_R_equivalents 0.029
_diffrn_reflns_av_sigmaI/netI 0.049
_diffrn_reflns_limit_h_max 19
_diffrn_reflns_limit_h_min -1
_diffrn_reflns_limit_k_max 1
_diffrn_reflns_limit_k_min -20
_diffrn_reflns_limit_l_max 32
_diffrn_reflns_limit_l_min -3
_diffrn_reflns_number 3480
_diffrn_reflns_theta_max 25
_diffrn_reflns_theta_min 1.94
_diffrn_standards_decay_% 1
_diffrn_standards_interval_count 97
_diffrn_standards_number 3
_exptl_absorpt_coefficient_mu 6.825
_exptl_absorpt_correction_T_max 0.194
_exptl_absorpt_correction_T_min 0.098
_exptl_absorpt_correction_type
;
empirical via \y scans (North et al., 1968)
;
_exptl_crystal_colour 'dark green'
_exptl_crystal_density_diffrn 2.822
_exptl_crystal_density_meas ?
_exptl_crystal_description polyhedron
_exptl_crystal_F_000 6378
_exptl_crystal_size_max 0.52
_exptl_crystal_size_mid 0.36
_exptl_crystal_size_min 0.24
_refine_diff_density_max 1.069
_refine_diff_density_min -0.529
_refine_ls_extinction_coef 0.00015(2)
_refine_ls_extinction_method 'SHELXL93 (Sheldrick, 1993)'
_refine_ls_goodness_of_fit_all 1.143
_refine_ls_goodness_of_fit_obs 1.269
_refine_ls_hydrogen_treatment 'H atoms not located'
_refine_ls_matrix_type full
_refine_ls_number_parameters 118
_refine_ls_number_reflns 1392
_refine_ls_number_restraints 0
_refine_ls_restrained_S_all 1.209
_refine_ls_restrained_S_obs 1.209
_refine_ls_R_factor_all 0.042
_refine_ls_R_factor_obs 0.031
_refine_ls_shift/esd_max 0.000
_refine_ls_shift/esd_mean 0.000
_refine_ls_structure_factor_coef Fsqd
_refine_ls_weighting_details 'w = 1/[\s^2^(Fo^2^)+(0.0377P)^2^] where P=(Fo^2^+2Fc^2^)/3'
_refine_ls_weighting_scheme calc
_refine_ls_wR_factor_all 0.088
_refine_ls_wR_factor_obs 0.081
_reflns_number_observed 1105
_reflns_number_total 1395
_reflns_observed_criterion I>2\s(I)
_cod_data_source_file ta1192.cif
_cod_data_source_block e015
_cod_depositor_comments
;
The following automatic conversions were performed:

'_exptl_crystal_density_meas' value 'not measured' was changed to '?'
- the value is perceived as not measured.

Automatic conversion script
Id: cif_fix_values 3008 2015-01-20 13:52:24Z robertas 

The following automatic conversions were performed:

'_refine_ls_weighting_scheme' value 'calc w =
1/[\s^2^(Fo^2^)+(0.0377P)^2^] where P=(Fo^2^+2Fc^2^)/3' was changed
to 'calc'. New tag '_refine_ls_weighting_details' was created. The
value of the new tag was set to 'w = 1/[\s^2^(Fo^2^)+(0.0377P)^2^]
where P=(Fo^2^+2Fc^2^)/3'.

Automatic conversion script
Id: cif_fix_values 3143 2015-03-26 13:38:13Z robertas 
;
_cod_original_cell_volume 7932(2)
_cod_original_sg_symbol_H-M 'R -3 c'
_cod_original_formula_sum 'H14 As6 K6 O49 V15'
_cod_database_code 2007870

loop_
_symmetry_equiv_pos_as_xyz
'x, y, z'
'-y, x-y, z'
'-x+y, -x, z'
'y, x, -z+1/2'
'x-y, -y, -z+1/2'
'-x, -x+y, -z+1/2'
'x+2/3, y+1/3, z+1/3'
'-y+2/3, x-y+1/3, z+1/3'
'-x+y+2/3, -x+1/3, z+1/3'
'y+2/3, x+1/3, -z+5/6'
'x-y+2/3, -y+1/3, -z+5/6'
'-x+2/3, -x+y+1/3, -z+5/6'
'x+1/3, y+2/3, z+2/3'
'-y+1/3, x-y+2/3, z+2/3'
'-x+y+1/3, -x+2/3, z+2/3'
'y+1/3, x+2/3, -z+7/6'
'x-y+1/3, -y+2/3, -z+7/6'
'-x+1/3, -x+y+2/3, -z+7/6'
'-x, -y, -z'
'y, -x+y, -z'
'x-y, x, -z'
'-y, -x, z-1/2'
'-x+y, y, z-1/2'
'x, x-y, z-1/2'
'-x+2/3, -y+1/3, -z+1/3'
'y+2/3, -x+y+1/3, -z+1/3'
'x-y+2/3, x+1/3, -z+1/3'
'-y+2/3, -x+1/3, z-1/6'
'-x+y+2/3, y+1/3, z-1/6'
'x+2/3, x-y+1/3, z-1/6'
'-x+1/3, -y+2/3, -z+2/3'
'y+1/3, -x+y+2/3, -z+2/3'
'x-y+1/3, x+2/3, -z+2/3'
'-y+1/3, -x+2/3, z+1/6'
'-x+y+1/3, y+2/3, z+1/6'
'x+1/3, x-y+2/3, z+1/6'

loop_
_atom_site_aniso_label
_atom_site_aniso_U_11
_atom_site_aniso_U_22
_atom_site_aniso_U_33
_atom_site_aniso_U_12
_atom_site_aniso_U_13
_atom_site_aniso_U_23
_atom_site_aniso_type_symbol
As1 0.0220(4) 0.0240(4) 0.0234(4) 0.0155(3) -0.0012(3) 0.0005(3) As
V1 0.0226(8) 0.0166(6) 0.0206(8) 0.0113(4) 0.0004(6) 0.0002(3) V
V2 0.0178(6) 0.0179(6) 0.0194(6) 0.0098(5) -0.0008(4) 0.0007(4) V
V3 0.0193(6) 0.0162(6) 0.0204(5) 0.0081(5) 0.0027(4) 0.0027(4) V
K 0.0510(11) 0.0411(11) 0.0397(10) 0.0126(9) 0.0044(8) 0.0044(8) K
O1 0.038(3) 0.023(3) 0.027(3) 0.010(2) 0.006(2) 0.005(2) O
O2 0.029(3) 0.031(3) 0.026(2) 0.019(2) -0.007(2) 0.001(2) O
O3 0.018(2) 0.020(2) 0.021(2) 0.009(2) 0.002(2) -0.001(2) O
O4 0.041(4) 0.023(2) 0.040(4) 0.021(2) 0.003(3) 0.002(2) O
O5 0.017(2) 0.024(2) 0.024(2) 0.010(2) -0.003(2) -0.001(2) O
O6 0.018(2) 0.028(4) 0.039(4) 0.014(2) 0.0024(15) 0.005(3) O
O7 0.022(2) 0.019(2) 0.027(2) 0.010(2) 0.005(2) -0.001(2) O
O8 0.020(2) 0.024(2) 0.025(2) 0.012(2) 0.000(2) 0.000(2) O
OW1 0.052(4) 0.100(5) 0.052(4) 0.035(4) 0.001(3) 0.000(4) O
OW2 0.144(15) 0.144(15) 0.20(3) 0.072(8) 0.000 0.000 O

loop_
_atom_site_label
_atom_site_fract_x
_atom_site_fract_y
_atom_site_fract_z
_atom_site_U_iso_or_equiv
_atom_site_thermal_displace_type
_atom_site_calc_flag
_atom_site_refinement_flags
_atom_site_occupancy
_atom_site_disorder_group
_atom_site_type_symbol
As1 0.46372(4) 0.41868(4) 0.04994(2) 0.0213(2) Uani d . 1 . As
V1 0.666666666666667 0.55562(8) 0.0833333333333333 0.0193(4) Uani d S 1 . V
V2 0.60754(7) 0.41094(6) -0.02096(3) 0.0180(3) Uani d . 1 . V
V3 0.77689(7) 0.54205(7) 0.00742(3) 0.0190(3) Uani d . 1 . V
K 0.96522(12) 0.77970(11) -0.05348(6) 0.0486(5) Uani d . 1 . K
O1 0.8223(3) 0.6205(3) -0.02903(15) 0.0217(12) Uani d . 1 . O
O2 0.5805(3) 0.4387(3) -0.06872(14) 0.0273(10) Uani d . 1 . O
O3 0.6595(3) 0.5094(2) 0.02174(14) 0.0206(9) Uani d . 1 . O
O4 0.666666666666667 0.6456(3) 0.0833333333333333 0.033(2) Uani d S 1 . O
O5 0.7236(3) 0.4351(3) -0.02693(13) 0.0218(10) Uani d . 1 . O
O6 0.3796(3) 0.333333333333333 0.0833333333333333 0.0274(15) Uani d S 1 . O
O7 0.5044(3) 0.3582(3) 0.02134(14) 0.0230(10) Uani d . 1 . O
O8 0.5434(3) 0.4648(3) 0.09429(14) 0.0230(10) Uani d . 1 . O
OW1 1.0336(4) 0.8092(4) 0.0328(2) 0.069(2) Uani d . 1 . O
OW2 0 0 0.75 0.164(11) Uani d S 1 . O

loop_
_atom_type_symbol
_atom_type_description
_atom_type_scat_dispersion_real
_atom_type_scat_dispersion_imag
_atom_type_scat_source
O O 0.0106 0.0060 'International Tables Vol C Tables 4.2.6.8 and 6.1.1.4'
H H 0.0000 0.0000 'International Tables Vol C Tables 4.2.6.8 and 6.1.1.4'
V V 0.3005 0.5294 'International Tables Vol C Tables 4.2.6.8 and 6.1.1.4'
As As 0.0499 2.0058 'International Tables Vol C Tables 4.2.6.8 and 6.1.1.4'
K K 0.2009 0.2494 'International Tables Vol C Tables 4.2.6.8 and 6.1.1.4'

loop_
_geom_angle_atom_site_label_1
_geom_angle_atom_site_label_2
_geom_angle_atom_site_label_3
_geom_angle_site_symmetry_1
_geom_angle_site_symmetry_3
_geom_angle
_geom_angle_publ_flag
O8 As1 O7 . . 97.4(2) no
O8 As1 O6 . . 99.2(2) no
O7 As1 O6 . . 98.5(2) no
O4 V1 O3 . . 113.53(12) no
O4 V1 O3 . 18_654 113.53(12) no
O3 V1 O3 . 18_654 132.9(2) no
O4 V1 O8 . 18_654 105.12(12) no
O3 V1 O8 . 18_654 79.0(2) no
O3 V1 O8 18_654 18_654 89.0(2) no
O4 V1 O8 . . 105.11(12) no
O3 V1 O8 . . 89.0(2) no
O3 V1 O8 18_654 . 79.0(2) no
O8 V1 O8 18_654 . 149.8(2) no
O4 V1 V3 . . 114.09(3) no
O3 V1 V3 . . 38.32(12) no
O3 V1 V3 18_654 . 117.30(12) no
O8 V1 V3 18_654 . 40.72(12) no
O8 V1 V3 . . 123.03(12) no
O4 V1 V3 . 18_654 114.09(3) no
O3 V1 V3 . 18_654 117.30(12) no
O3 V1 V3 18_654 18_654 38.32(12) no
O8 V1 V3 18_654 18_654 123.03(12) no
O8 V1 V3 . 18_654 40.72(12) no
V3 V1 V3 . 18_654 131.83(6) no
O2 V2 O5 . . 108.6(2) no
O2 V2 O5 . 2_655 105.6(2) no
O5 V2 O5 . 2_655 91.0(2) no
O2 V2 O3 . . 109.1(2) no
O5 V2 O3 . . 82.9(2) no
O5 V2 O3 2_655 . 144.9(2) no
O2 V2 O7 . . 107.7(2) no
O5 V2 O7 . . 143.6(2) no
O5 V2 O7 2_655 . 76.7(2) no
O3 V2 O7 . . 87.9(2) no
O2 V2 V3 . . 110.1(2) no
O5 V2 V3 . . 41.71(12) no
O5 V2 V3 2_655 . 127.46(13) no
O3 V2 V3 . . 41.81(12) no
O7 V2 V3 . . 124.46(12) no
O2 V2 V3 . 2_655 107.4(2) no
O5 V2 V3 . 2_655 123.47(13) no
O5 V2 V3 2_655 2_655 37.59(12) no
O3 V2 V3 . 2_655 123.05(12) no
O7 V2 V3 . 2_655 39.46(12) no
V3 V2 V3 . 2_655 142.49(5) no
O2 V2 K . 10_444 44.6(2) no
O5 V2 K . 10_444 122.06(13) no
O5 V2 K 2_655 10_444 63.84(12) no
O3 V2 K . 10_444 146.04(13) no
O7 V2 K . 10_444 83.24(12) no
V3 V2 K . 10_444 150.43(5) no
V3 V2 K 2_655 10_444 65.04(4) no
O1 V3 O3 . . 113.7(2) no
O1 V3 O5 . . 109.1(2) no
O3 V3 O5 . . 83.2(2) no
O1 V3 O7 . 3_665 110.1(2) no
O3 V3 O7 . 3_665 135.8(2) no
O5 V3 O7 . 3_665 77.6(2) no
O1 V3 O8 . 18_654 109.5(2) no
O3 V3 O8 . 18_654 79.2(2) no
O5 V3 O8 . 18_654 141.3(2) no
O7 V3 O8 3_665 18_654 91.5(2) no
O1 V3 V2 . . 113.7(2) no
O3 V3 V2 . . 42.56(12) no
O5 V3 V2 . . 41.24(12) no
O7 V3 V2 3_665 . 112.72(12) no
O8 V3 V2 18_654 . 117.18(12) no
O1 V3 V1 . . 117.2(2) no
O3 V3 V1 . . 38.06(12) no
O5 V3 V1 . . 115.07(12) no
O7 V3 V1 3_665 . 120.94(12) no
O8 V3 V1 18_654 . 41.22(12) no
V2 V3 V1 . . 78.47(3) no
O1 V3 V2 . 3_665 111.5(2) no
O3 V3 V2 . 3_665 114.5(12) no
O5 V3 V2 . 3_665 37.85(12) no
O7 V3 V2 3_665 3_665 40.11(12) no
O8 V3 V2 18_654 3_665 124.86(12) no
V2 V3 V2 . 3_665 76.85(4) no
V1 V3 V2 . 3_665 130.92(4) no
O1 V3 K . 11_564 48.1(2) no
O3 V3 K . 11_564 122.19(12) no
O5 V3 K . 11_564 64.29(12) no
O7 V3 K 3_665 11_564 84.03(12) no
O8 V3 K 18_654 11_564 152.26(12) no
V2 V3 K . 11_564 89.56(4) no
V1 V3 K . 11_564 154.86(5) no
V2 V3 K 3_665 11_564 65.60(4) no
OW1 K O2 . 10_554 96.9(2) no
OW1 K O4 . 21_655 97.3(2) no
O2 K O4 10_554 21_655 89.56(12) no
OW1 K O1 . . 94.0(2) no
O2 K O1 10_554 . 165.36(14) no
O4 K O1 21_655 . 79.31(12) no
OW1 K OW1 . 20_565 99.5(2) no
O2 K OW1 10_554 20_565 125.1(2) no
O4 K OW1 21_655 20_565 138.7(2) no
O1 K OW1 . 20_565 62.1(2) no
OW1 K O1 . 11_564 167.9(2) no
O2 K O1 10_554 11_564 94.58(14) no
O4 K O1 21_655 11_564 78.69(12) no
O1 K O1 . 11_564 74.0(2) no
OW1 K O1 20_565 11_564 77.1(2) no
OW1 K O5 . 11_564 135.9(2) no
O2 K O5 10_554 11_564 54.58(11) no
O4 K O5 21_655 11_564 113.20(9) no
O1 K O5 . 11_564 121.38(13) no
OW1 K O5 20_565 11_564 78.43(15) no
O1 K O5 11_564 11_564 55.24(12) no
OW1 K V3 . 11_564 167.1(2) no
O2 K V3 10_554 11_564 72.27(9) no
O4 K V3 21_655 11_564 89.53(6) no
O1 K V3 . 11_564 97.89(10) no
OW1 K V3 20_565 11_564 82.12(13) no
O1 K V3 11_564 11_564 24.82(9) no
O5 K V3 11_564 11_564 31.64(7) no
OW1 K V2 . 10_554 118.87(15) no
O2 K V2 10_554 10_554 23.97(9) no
O4 K V2 21_655 10_554 95.68(6) no
O1 K V2 . 10_554 147.17(10) no
OW1 K V2 20_565 10_554 108.44(14) no
O1 K V2 11_564 10_554 73.17(10) no
O5 K V2 11_564 10_554 31.71(7) no
V3 K V2 11_564 10_554 49.36(3) no
OW1 K K . 11_564 123.6(2) no
O2 K K 10_554 11_564 118.60(11) no
O4 K K 21_655 11_564 45.94(9) no
O1 K K . 11_564 46.78(10) no
OW1 K K 20_565 11_564 94.03(14) no
O1 K K 11_564 11_564 45.98(10) no
O5 K K 11_564 11_564 100.26(9) no
V3 K K 11_564 11_564 68.63(5) no
V2 K K 10_554 11_564 107.63(7) no
OW1 K K . 21_655 30.67(14) no
O2 K K 10_554 21_655 67.03(9) no
O4 K K 21_655 21_655 103.09(9) no
O1 K K . 21_655 124.57(11) no
OW1 K K 20_565 21_655 110.46(13) no
O1 K K 11_564 21_655 161.37(11) no
O5 K K 11_564 21_655 108.45(8) no
V3 K K 11_564 21_655 137.05(5) no
V2 K K 10_554 21_655 88.23(3) no
K K K 11_564 21_655 145.17(4) no
OW1 K K . 20_565 70.75(15) no
O2 K K 10_554 20_565 124.56(10) no
O4 K K 21_655 20_565 144.25(7) no
O1 K K . 20_565 68.50(11) no
O1 K K 11_564 20_565 105.84(11) no
O5 K K 11_564 20_565 97.06(7) no
V3 K K 11_564 20_565 109.42(5) no
V2 K K 10_554 20_565 119.78(4) no
K K K 11_564 20_565 112.29(3) no
K K K 21_655 20_565 83.75(5) no
V3 O1 K . . 149.0(3) no
V3 O1 K . 11_564 107.1(2) no
K O1 K . 11_564 87.24(13) no
K OW1 K . 21_655 120.6(2) no
V2 O2 K . 10_444 111.4(2) no
V1 O3 V3 . . 103.6(2) no
V1 O3 V2 . . 149.1(2) no
V3 O3 V2 . . 95.6(2) no
V1 O4 K . 20_565 135.94(9) no
V1 O4 K . 34_665 135.94(9) no
K O4 K 20_565 34_665 88.1(2) no
V2 O5 V3 . . 97.1(2) no
V2 O5 V2 . 3_665 147.0(2) no
V3 O5 V2 . 3_665 104.6(2) no
V2 O5 K . 11_564 122.8(2) no
V3 O5 K . 11_564 84.07(14) no
V2 O5 K 3_665 11_564 84.45(13) no
As1 O6 As1 . 17_554 131.0(3) no
As1 O7 V3 . 2_655 134.6(2) no
As1 O7 V2 . . 123.4(2) no
V3 O7 V2 2_655 . 100.4(2) no
As1 O8 V3 . 18_654 135.2(2) no
As1 O8 V1 . . 124.9(2) no
V3 O8 V1 18_654 . 98.1(2) no

loop_
_geom_bond_atom_site_label_1
_geom_bond_atom_site_label_2
_geom_bond_site_symmetry_2
_geom_bond_distance
_geom_bond_publ_flag
As1 O8 . 1.772(4) yes
As1 O7 . 1.778(4) yes
As1 O6 . 1.793(3) yes
V1 O4 . 1.615(6) yes
V1 O3 . 1.915(4) yes
V1 O3 18_654 1.915(4) yes
V1 O8 18_654 2.009(4) yes
V1 O8 . 2.009(4) yes
V1 V3 . 3.0194(12) no
V1 V3 18_654 3.0193(12) no
V2 O2 . 1.604(4) yes
V2 O5 . 1.910(4) yes
V2 O5 2_655 1.939(4) yes
V2 O3 . 1.955(4) yes
V2 O7 . 2.004(4) yes
V2 V3 . 2.8758(15) no
V2 V3 2_655 3.0592(15) no
V2 K 10_444 3.672(2) no
V3 O1 . 1.605(4) yes
V3 O3 . 1.926(4) yes
V3 O5 . 1.928(4) yes
V3 O7 3_665 1.977(4) yes
V3 O8 18_654 1.989(4) yes
V3 V2 3_665 3.0592(15) no
V3 K 11_564 3.655(2) no
K OW1 . 2.676(6) yes
K O2 10_554 2.768(5) yes
K O4 21_655 2.805(5) yes
K O1 . 2.809(5) yes
K OW1 20_565 2.820(7) yes
K O1 11_564 2.847(5) yes
K O5 11_564 3.311(4) yes
K V3 11_564 3.655(2) no
K V2 10_554 3.672(2) no
K K 11_564 3.902(4) no
K K 21_655 4.775(3) no
K K 20_565 4.775(3) no
O1 K 11_564 2.847(5) no
OW1 K 21_655 2.820(7) no
O2 K 10_444 2.768(5) no
O4 K 20_565 2.805(5) no
O4 K 34_665 2.805(5) no
O5 V2 3_665 1.939(4) no
O5 K 11_564 3.311(4) no
O6 As1 17_554 1.793(2) no
O7 V3 2_655 1.977(4) no
O8 V3 18_654 1.989(4) no
